data_4127896
loop_
_publ_author_name
'Valdez-Moreira, Juan A'
'Thorarinsdottir, Agnes E.'
'DeGayner, Jordan A.'
'Lutz, Sean A.'
'Chen, Chun-Hsing'
'Losovyj, Yaroslav'
'Pink, Maren'
'Harris, T. David'
'Smith, Jeremy M.'

_publ_section_title
;
 Strong \p-Backbonding Enables Record Magnetic Exchange Coupling Through
 Cyanide.
;
_journal_issue 43
_journal_name_full 'Journal of the American Chemical Society'
_journal_page_first 17092
_journal_page_last 17097
_journal_paper_doi 10.1021/jacs.9b09445
_journal_volume 141
_journal_year 2019
_chemical_formula_moiety 'C28 H41 B Fe N6 O'
_chemical_formula_sum 'C28 H41 B Fe N6 O'
_chemical_formula_weight 544.33
_space_group_crystal_system monoclinic
_space_group_IT_number 14
_space_group_name_Hall '-P 2yn'
_space_group_name_H-M_alt 'P 1 21/n 1'
_symmetry_space_group_name_Hall '-P 2yn'
_symmetry_space_group_name_H-M 'P 1 21/n 1'
_atom_sites_solution_hydrogens geom
_audit_creation_method SHELXL-2014/7
_cell_angle_alpha 90
_cell_angle_beta 91.967(3)
_cell_angle_gamma 90
_cell_formula_units_Z 4
_cell_length_a 9.8600(5)
_cell_length_b 17.8237(10)
_cell_length_c 16.2023(8)
_cell_measurement_reflns_used 9880
_cell_measurement_temperature 173(2)
_cell_measurement_theta_max 27.7
_cell_measurement_theta_min 2.37
_cell_volume 2845.7(3)
_computing_cell_refinement 'APEX II v2014.11-0 (Bruker, 2014)'
_computing_data_collection 'APEX II v2014.11-0 (Bruker, 2014)'
_computing_data_reduction 'APEX II v2014.11-0 (Bruker, 2014)'
_computing_molecular_graphics 'SHELXTL (Bruker, 2014)'
_computing_publication_material 'SHELXTL (Bruker, 2014)'
_computing_structure_refinement 'SHELXL-2014/7 (Sheldrick, 2014)'
_computing_structure_solution 'SHELX (Bruker, 2014)'
_diffrn_ambient_temperature 173(2)
_diffrn_detector 'CCD area detector'
_diffrn_detector_area_resol_mean 83.33
_diffrn_detector_type 'Bruker APEXII'
_diffrn_measured_fraction_theta_full 1.000
_diffrn_measured_fraction_theta_max 0.990
_diffrn_measurement_details '0.50 degree frames measured for 20 seconds each'
_diffrn_measurement_device 'APEX Kappa Duo'
_diffrn_measurement_device_type Kappa
_diffrn_measurement_method 'omega and phi scans'
_diffrn_radiation_monochromator graphite
_diffrn_radiation_type MoK\a
_diffrn_radiation_wavelength 0.71073
_diffrn_reflns_av_unetI/netI 0.0453
_diffrn_reflns_Laue_measured_fraction_full 1.000
_diffrn_reflns_Laue_measured_fraction_max 0.990
_diffrn_reflns_limit_h_max 12
_diffrn_reflns_limit_h_min -12
_diffrn_reflns_limit_k_max 23
_diffrn_reflns_limit_k_min 0
_diffrn_reflns_limit_l_max 21
_diffrn_reflns_limit_l_min 0
_diffrn_reflns_number 58368
_diffrn_reflns_point_group_measured_fraction_full 1.000
_diffrn_reflns_point_group_measured_fraction_max 0.990
_diffrn_reflns_theta_full 25.242
_diffrn_reflns_theta_max 27.710
_diffrn_reflns_theta_min 1.699
_diffrn_source 'sealed tube'
_exptl_absorpt_coefficient_mu 0.561
_exptl_absorpt_correction_T_max 0.745553
_exptl_absorpt_correction_T_min 0.637415
_exptl_absorpt_correction_type multi-scan
_exptl_absorpt_process_details 'TWINABS, G. Sheldrick, 2008'
_exptl_crystal_colour colorless
_exptl_crystal_density_diffrn 1.270
_exptl_crystal_description block
_exptl_crystal_F_000 1160
_exptl_crystal_size_max 0.270
_exptl_crystal_size_mid 0.180
_exptl_crystal_size_min 0.100
_refine_diff_density_max 0.529
_refine_diff_density_min -0.234
_refine_diff_density_rms 0.056
_refine_ls_extinction_method none
_refine_ls_goodness_of_fit_ref 1.151
_refine_ls_hydrogen_treatment constr
_refine_ls_matrix_type full
_refine_ls_number_parameters 345
_refine_ls_number_reflns 6756
_refine_ls_number_restraints 0
_refine_ls_restrained_S_all 1.151
_refine_ls_R_factor_all 0.0398
_refine_ls_R_factor_gt 0.0332
_refine_ls_shift/su_max 0.000
_refine_ls_shift/su_mean 0.000
_refine_ls_structure_factor_coef Fsqd
_refine_ls_weighting_details 'w=1/[\s^2^(Fo^2^)+(0.0517P)^2^+0.5276P] where P=(Fo^2^+2Fc^2^)/3'
_refine_ls_weighting_scheme calc
_refine_ls_wR_factor_gt 0.0936
_refine_ls_wR_factor_ref 0.0967
_reflns_Friedel_coverage 0.000
_reflns_number_gt 6155
_reflns_number_total 6756
_reflns_threshold_expression 'I > 2\s(I)'
_cod_data_source_file ja9b09445_si_002.cif
_cod_data_source_block 17024
_cod_database_code 4127896
_shelx_shelxl_version_number 2014/7
_shelx_space_group_comment
;
The symmetry employed for this shelxl refinement is uniquely defined
by the following loop, which should always be used as a source of
symmetry information in preference to the above space-group names.
They are only intended as comments.
;
_shelx_estimated_absorpt_t_min 0.863
_shelx_estimated_absorpt_t_max 0.946

loop_
_space_group_symop_operation_xyz
'x, y, z'
'-x+1/2, y+1/2, -z+1/2'
'-x, -y, -z'
'x-1/2, -y-1/2, z-1/2'

loop_
_atom_site_label
_atom_site_type_symbol
_atom_site_fract_x
_atom_site_fract_y
_atom_site_fract_z
_atom_site_U_iso_or_equiv
_atom_site_adp_type
_atom_site_occupancy
_atom_site_site_symmetry_order
_atom_site_calc_flag
_atom_site_refinement_flags_posn
_atom_site_refinement_flags_adp
Fe1 Fe 1.04277(3) 0.21455(2) 0.41557(2) 0.01805(8) Uani 1 1 d . .
O1 O 1.1576(2) 0.13211(11) 0.40915(12) 0.0452(5) Uani 1 1 d . .
N1 N 0.94927(17) 0.33918(10) 0.52203(10) 0.0184(3) Uani 1 1 d . .
N2 N 1.09714(16) 0.28023(10) 0.60069(10) 0.0191(3) Uani 1 1 d . .
N3 N 0.95030(17) 0.36399(10) 0.36765(10) 0.0188(3) Uani 1 1 d . .
N4 N 1.10055(18) 0.34029(11) 0.27694(11) 0.0238(4) Uani 1 1 d . .
N5 N 0.77002(17) 0.28019(10) 0.43135(10) 0.0179(3) Uani 1 1 d . .
N6 N 0.72764(18) 0.16134(10) 0.41589(12) 0.0214(4) Uani 1 1 d . .
B1 B 0.8551(2) 0.35499(14) 0.44344(14) 0.0178(4) Uani 1 1 d . .
C1 C 1.04217(19) 0.28210(11) 0.52276(12) 0.0191(4) Uani 1 1 d . .
C2 C 0.9455(2) 0.37029(12) 0.60029(12) 0.0212(4) Uani 1 1 d . .
H2 H 0.8876 0.4098 0.6166 0.025 Uiso 1 1 calc R U
C3 C 1.0381(2) 0.33475(12) 0.64909(12) 0.0228(4) Uani 1 1 d . .
H3 H 1.0590 0.3450 0.7057 0.027 Uiso 1 1 calc R U
C4 C 1.2003(2) 0.22427(13) 0.62986(13) 0.0220(4) Uani 1 1 d . .
C5 C 1.1315(3) 0.14805(15) 0.63637(18) 0.0354(6) Uani 1 1 d . .
H5A H 1.1974 0.1110 0.6575 0.053 Uiso 1 1 calc R U
H5B H 1.0965 0.1325 0.5817 0.053 Uiso 1 1 calc R U
H5C H 1.0562 0.1516 0.6741 0.053 Uiso 1 1 calc R U
C6 C 1.2583(3) 0.24723(17) 0.71418(15) 0.0348(6) Uani 1 1 d . .
H6A H 1.3282 0.2112 0.7324 0.052 Uiso 1 1 calc R U
H6B H 1.1856 0.2480 0.7539 0.052 Uiso 1 1 calc R U
H6C H 1.2985 0.2974 0.7106 0.052 Uiso 1 1 calc R U
C7 C 1.3139(2) 0.22022(15) 0.56847(15) 0.0314(5) Uani 1 1 d . .
H7A H 1.3843 0.1856 0.5892 0.047 Uiso 1 1 calc R U
H7B H 1.3533 0.2702 0.5616 0.047 Uiso 1 1 calc R U
H7C H 1.2772 0.2023 0.5151 0.047 Uiso 1 1 calc R U
C8 C 1.0390(2) 0.31088(13) 0.34302(12) 0.0203(4) Uani 1 1 d . .
C9 C 0.9576(2) 0.42644(13) 0.31681(13) 0.0272(5) Uani 1 1 d . .
H9 H 0.9059 0.4712 0.3209 0.033 Uiso 1 1 calc R U
C10 C 1.0515(2) 0.41170(14) 0.26068(15) 0.0312(5) Uani 1 1 d . .
H10 H 1.0789 0.4442 0.2179 0.037 Uiso 1 1 calc R U
C11 C 1.2070(2) 0.29924(15) 0.23183(14) 0.0281(5) Uani 1 1 d . .
C12 C 1.1491(3) 0.22424(16) 0.20170(17) 0.0371(6) Uani 1 1 d . .
H12A H 1.2194 0.1962 0.1735 0.056 Uiso 1 1 calc R U
H12B H 1.0719 0.2333 0.1633 0.056 Uiso 1 1 calc R U
H12C H 1.1189 0.1952 0.2490 0.056 Uiso 1 1 calc R U
C13 C 1.2485(3) 0.34468(19) 0.15695(17) 0.0421(7) Uani 1 1 d . .
H13A H 1.3123 0.3154 0.1249 0.063 Uiso 1 1 calc R U
H13B H 1.2919 0.3915 0.1755 0.063 Uiso 1 1 calc R U
H13C H 1.1678 0.3563 0.1223 0.063 Uiso 1 1 calc R U
C14 C 1.3278(2) 0.28698(17) 0.29168(16) 0.0365(6) Uani 1 1 d . .
H14A H 1.4012 0.2623 0.2627 0.055 Uiso 1 1 calc R U
H14B H 1.3002 0.2553 0.3376 0.055 Uiso 1 1 calc R U
H14C H 1.3597 0.3355 0.3132 0.055 Uiso 1 1 calc R U
C15 C 0.82886(19) 0.21264(12) 0.41636(14) 0.0193(4) Uani 1 1 d . .
C16 C 0.6329(2) 0.26944(13) 0.44382(14) 0.0235(5) Uani 1 1 d . .
H16 H 0.5696 0.3072 0.4575 0.028 Uiso 1 1 calc R U
C17 C 0.6052(2) 0.19579(14) 0.43305(14) 0.0265(5) Uani 1 1 d . .
H17 H 0.5192 0.1722 0.4365 0.032 Uiso 1 1 calc R U
C18 C 0.7488(2) 0.07915(12) 0.40284(14) 0.0240(5) Uani 1 1 d . .
C19 C 0.8477(3) 0.05067(15) 0.46975(16) 0.0414(7) Uani 1 1 d . .
H19A H 0.8567 -0.0039 0.4650 0.062 Uiso 1 1 calc R U
H19B H 0.8136 0.0633 0.5241 0.062 Uiso 1 1 calc R U
H19C H 0.9364 0.0743 0.4632 0.062 Uiso 1 1 calc R U
C20 C 0.6145(3) 0.03892(16) 0.4078(3) 0.0600(10) Uani 1 1 d . .
H20A H 0.6284 -0.0151 0.4004 0.090 Uiso 1 1 calc R U
H20B H 0.5517 0.0576 0.3644 0.090 Uiso 1 1 calc R U
H20C H 0.5763 0.0481 0.4620 0.090 Uiso 1 1 calc R U
C21 C 0.8080(3) 0.06735(14) 0.31822(15) 0.0380(6) Uani 1 1 d . .
H21A H 0.8315 0.0143 0.3114 0.057 Uiso 1 1 calc R U
H21B H 0.8898 0.0981 0.3136 0.057 Uiso 1 1 calc R U
H21C H 0.7410 0.0820 0.2752 0.057 Uiso 1 1 calc R U
C22 C 0.7609(2) 0.42890(12) 0.44511(13) 0.0214(4) Uani 1 1 d . .
C23 C 0.7936(2) 0.49447(14) 0.48917(14) 0.0269(5) Uani 1 1 d . .
H23 H 0.8717 0.4946 0.5252 0.032 Uiso 1 1 calc R U
C24 C 0.7159(3) 0.55927(14) 0.48200(18) 0.0353(6) Uani 1 1 d . .
H24 H 0.7403 0.6024 0.5136 0.042 Uiso 1 1 calc R U
C25 C 0.6031(3) 0.56115(14) 0.42900(19) 0.0394(6) Uani 1 1 d . .
H25 H 0.5486 0.6050 0.4249 0.047 Uiso 1 1 calc R U
C26 C 0.5705(3) 0.49872(15) 0.38221(17) 0.0369(6) Uani 1 1 d . .
H26 H 0.4945 0.4999 0.3446 0.044 Uiso 1 1 calc R U
C27 C 0.6483(2) 0.43414(14) 0.38995(15) 0.0279(5) Uani 1 1 d . .
H27 H 0.6245 0.3919 0.3567 0.033 Uiso 1 1 calc R U
C28 C 1.2128(4) 0.08198(19) 0.3591(2) 0.0602(10) Uani 1 1 d . .
H28A H 1.2711 0.0477 0.3917 0.090 Uiso 1 1 calc R U
H28B H 1.2672 0.1081 0.3185 0.090 Uiso 1 1 calc R U
H28C H 1.1407 0.0533 0.3304 0.090 Uiso 1 1 calc R U

loop_
_atom_site_aniso_label
_atom_site_aniso_U_11
_atom_site_aniso_U_22
_atom_site_aniso_U_33
_atom_site_aniso_U_23
_atom_site_aniso_U_13
_atom_site_aniso_U_12
Fe1 0.01997(13) 0.01700(14) 0.01715(13) -0.00117(12) 0.00036(10) 0.00345(13)
O1 0.0602(12) 0.0357(10) 0.0394(10) -0.0071(9) -0.0045(9) 0.0284(10)
N1 0.0200(8) 0.0177(8) 0.0173(7) -0.0026(6) 0.0001(6) 0.0005(7)
N2 0.0208(8) 0.0194(9) 0.0169(8) -0.0012(7) -0.0016(6) 0.0018(8)
N3 0.0182(8) 0.0169(8) 0.0211(8) 0.0016(7) -0.0011(7) 0.0009(7)
N4 0.0207(8) 0.0298(11) 0.0211(8) 0.0060(8) 0.0029(7) 0.0018(8)
N5 0.0188(8) 0.0170(9) 0.0178(8) -0.0005(7) 0.0006(6) 0.0009(7)
N6 0.0219(9) 0.0171(9) 0.0252(8) -0.0012(8) 0.0007(7) -0.0009(7)
B1 0.0194(10) 0.0155(11) 0.0183(10) 0.0007(9) 0.0003(8) 0.0032(9)
C1 0.0205(9) 0.0188(10) 0.0177(8) -0.0005(8) -0.0023(7) -0.0001(9)
C2 0.0235(10) 0.0201(10) 0.0202(9) -0.0045(8) 0.0034(8) 0.0003(9)
C3 0.0262(10) 0.0244(11) 0.0180(9) -0.0043(8) 0.0020(8) 0.0002(9)
C4 0.0221(9) 0.0236(11) 0.0200(10) 0.0000(8) -0.0030(8) 0.0055(9)
C5 0.0345(12) 0.0243(13) 0.0470(15) 0.0064(11) -0.0047(11) 0.0041(11)
C6 0.0367(13) 0.0423(16) 0.0246(11) -0.0044(11) -0.0106(10) 0.0114(12)
C7 0.0236(10) 0.0427(15) 0.0278(12) 0.0007(10) 0.0001(8) 0.0084(11)
C8 0.0181(9) 0.0244(10) 0.0183(9) 0.0008(8) -0.0009(7) 0.0001(8)
C9 0.0298(11) 0.0219(11) 0.0301(11) 0.0093(9) 0.0024(9) 0.0037(10)
C10 0.0301(11) 0.0324(13) 0.0316(11) 0.0150(10) 0.0079(10) 0.0027(11)
C11 0.0211(10) 0.0406(15) 0.0230(10) 0.0057(10) 0.0058(8) 0.0056(10)
C12 0.0318(12) 0.0469(17) 0.0329(13) -0.0075(12) 0.0078(10) 0.0071(12)
C13 0.0351(13) 0.0604(19) 0.0318(13) 0.0149(13) 0.0140(11) 0.0065(13)
C14 0.0201(10) 0.0553(18) 0.0339(13) 0.0040(12) 0.0006(9) 0.0071(12)
C15 0.0230(8) 0.0184(10) 0.0164(8) -0.0016(9) 0.0001(8) -0.0002(9)
C16 0.0183(9) 0.0250(12) 0.0272(11) -0.0032(9) 0.0016(8) 0.0011(8)
C17 0.0200(10) 0.0287(12) 0.0311(12) 0.0016(9) 0.0031(8) -0.0003(9)
C18 0.0281(11) 0.0165(10) 0.0275(11) -0.0032(9) 0.0026(9) -0.0019(9)
C19 0.073(2) 0.0195(12) 0.0305(12) 0.0010(10) -0.0094(13) 0.0067(13)
C20 0.0403(15) 0.0241(14) 0.117(3) -0.0116(18) 0.0159(18) -0.0116(13)
C21 0.0637(17) 0.0220(12) 0.0283(12) -0.0040(10) 0.0029(12) 0.0033(13)
C22 0.0211(9) 0.0179(10) 0.0254(10) 0.0030(8) 0.0048(8) 0.0020(8)
C23 0.0304(11) 0.0211(11) 0.0293(11) 0.0008(9) 0.0031(9) -0.0002(9)
C24 0.0452(14) 0.0164(12) 0.0447(14) -0.0013(11) 0.0103(12) 0.0027(11)
C25 0.0365(13) 0.0247(13) 0.0577(17) 0.0117(12) 0.0126(12) 0.0119(11)
C26 0.0275(12) 0.0345(14) 0.0487(14) 0.0140(12) 0.0004(11) 0.0074(11)
C27 0.0268(11) 0.0243(12) 0.0323(11) 0.0041(10) -0.0024(9) 0.0016(9)
C28 0.078(2) 0.0454(19) 0.058(2) 0.0098(15) 0.0242(18) 0.0355(19)

loop_
_atom_type_symbol
_atom_type_description
_atom_type_scat_dispersion_real
_atom_type_scat_dispersion_imag
_atom_type_scat_source
C C 0.0033 0.0016 'International Tables Vol C Tables 4.2.6.8 and 6.1.1.4'
H H 0.0000 0.0000 'International Tables Vol C Tables 4.2.6.8 and 6.1.1.4'
B B 0.0013 0.0007 'International Tables Vol C Tables 4.2.6.8 and 6.1.1.4'
N N 0.0061 0.0033 'International Tables Vol C Tables 4.2.6.8 and 6.1.1.4'
O O 0.0106 0.0060 'International Tables Vol C Tables 4.2.6.8 and 6.1.1.4'
Fe Fe 0.3463 0.8444 'International Tables Vol C Tables 4.2.6.8 and 6.1.1.4'

loop_
_geom_angle_atom_site_label_1
_geom_angle_atom_site_label_2
_geom_angle_atom_site_label_3
_geom_angle
O1 Fe1 C8 128.26(9)
O1 Fe1 C15 126.74(9)
C8 Fe1 C15 91.06(8)
O1 Fe1 C1 120.98(8)
C8 Fe1 C1 89.64(8)
C15 Fe1 C1 88.47(8)
C28 O1 Fe1 145.5(2)
C1 N1 C2 109.18(16)
C1 N1 B1 121.04(16)
C2 N1 B1 129.38(17)
C1 N2 C3 110.25(17)
C1 N2 C4 123.91(16)
C3 N2 C4 125.75(17)
C8 N3 C9 109.73(18)
C8 N3 B1 124.32(17)
C9 N3 B1 125.96(18)
C8 N4 C10 110.09(18)
C8 N4 C11 122.64(19)
C10 N4 C11 127.26(19)
C15 N5 C16 109.10(18)
C15 N5 B1 122.63(16)
C16 N5 B1 127.80(18)
C15 N6 C17 110.21(17)
C15 N6 C18 123.80(17)
C17 N6 C18 125.92(18)
N1 B1 N3 107.28(16)
N1 B1 N5 104.14(16)
N3 B1 N5 108.41(16)
N1 B1 C22 117.16(17)
N3 B1 C22 106.75(17)
N5 B1 C22 112.76(17)
N2 C1 N1 105.78(16)
N2 C1 Fe1 137.58(15)
N1 C1 Fe1 115.92(13)
C3 C2 N1 108.09(18)
C3 C2 H2 126.0
N1 C2 H2 126.0
C2 C3 N2 106.67(17)
C2 C3 H3 126.7
N2 C3 H3 126.7
N2 C4 C6 109.68(18)
N2 C4 C5 108.54(17)
C6 C4 C5 109.4(2)
N2 C4 C7 109.49(17)
C6 C4 C7 109.69(19)
C5 C4 C7 110.0(2)
C4 C5 H5A 109.5
C4 C5 H5B 109.5
H5A C5 H5B 109.5
C4 C5 H5C 109.5
H5A C5 H5C 109.5
H5B C5 H5C 109.5
C4 C6 H6A 109.5
C4 C6 H6B 109.5
H6A C6 H6B 109.5
C4 C6 H6C 109.5
H6A C6 H6C 109.5
H6B C6 H6C 109.5
C4 C7 H7A 109.5
C4 C7 H7B 109.5
H7A C7 H7B 109.5
C4 C7 H7C 109.5
H7A C7 H7C 109.5
H7B C7 H7C 109.5
N4 C8 N3 105.84(18)
N4 C8 Fe1 140.06(16)
N3 C8 Fe1 114.09(14)
C10 C9 N3 107.2(2)
C10 C9 H9 126.4
N3 C9 H9 126.4
C9 C10 N4 107.16(19)
C9 C10 H10 126.4
N4 C10 H10 126.4
N4 C11 C14 107.83(19)
N4 C11 C13 110.0(2)
C14 C11 C13 110.9(2)
N4 C11 C12 108.92(18)
C14 C11 C12 110.7(2)
C13 C11 C12 108.5(2)
C11 C12 H12A 109.5
C11 C12 H12B 109.5
H12A C12 H12B 109.5
C11 C12 H12C 109.5
H12A C12 H12C 109.5
H12B C12 H12C 109.5
C11 C13 H13A 109.5
C11 C13 H13B 109.5
H13A C13 H13B 109.5
C11 C13 H13C 109.5
H13A C13 H13C 109.5
H13B C13 H13C 109.5
C11 C14 H14A 109.5
C11 C14 H14B 109.5
H14A C14 H14B 109.5
C11 C14 H14C 109.5
H14A C14 H14C 109.5
H14B C14 H14C 109.5
N6 C15 N5 106.24(17)
N6 C15 Fe1 138.42(15)
N5 C15 Fe1 114.76(14)
C17 C16 N5 108.0(2)
C17 C16 H16 126.0
N5 C16 H16 126.0
C16 C17 N6 106.37(19)
C16 C17 H17 126.8
N6 C17 H17 126.8
N6 C18 C20 109.32(19)
N6 C18 C19 108.37(19)
C20 C18 C19 110.2(2)
N6 C18 C21 108.79(18)
C20 C18 C21 110.3(2)
C19 C18 C21 109.8(2)
C18 C19 H19A 109.5
C18 C19 H19B 109.5
H19A C19 H19B 109.5
C18 C19 H19C 109.5
H19A C19 H19C 109.5
H19B C19 H19C 109.5
C18 C20 H20A 109.5
C18 C20 H20B 109.5
H20A C20 H20B 109.5
C18 C20 H20C 109.5
H20A C20 H20C 109.5
H20B C20 H20C 109.5
C18 C21 H21A 109.5
C18 C21 H21B 109.5
H21A C21 H21B 109.5
C18 C21 H21C 109.5
H21A C21 H21C 109.5
H21B C21 H21C 109.5
C23 C22 C27 115.6(2)
C23 C22 B1 124.6(2)
C27 C22 B1 119.1(2)
C24 C23 C22 122.3(2)
C24 C23 H23 118.9
C22 C23 H23 118.9
C25 C24 C23 120.1(2)
C25 C24 H24 119.9
C23 C24 H24 119.9
C26 C25 C24 119.3(2)
C26 C25 H25 120.3
C24 C25 H25 120.3
C25 C26 C27 120.2(2)
C25 C26 H26 119.9
C27 C26 H26 119.9
C26 C27 C22 122.4(2)
C26 C27 H27 118.8
C22 C27 H27 118.8
O1 C28 H28A 109.5
O1 C28 H28B 109.5
H28A C28 H28B 109.5
O1 C28 H28C 109.5
H28A C28 H28C 109.5
H28B C28 H28C 109.5

loop_
_geom_bond_atom_site_label_1
_geom_bond_atom_site_label_2
_geom_bond_distance
Fe1 O1 1.8604(17)
Fe1 C8 2.080(2)
Fe1 C15 2.1099(19)
Fe1 C1 2.113(2)
O1 C28 1.335(3)
N1 C1 1.369(2)
N1 C2 1.386(2)
N1 B1 1.575(3)
N2 C1 1.357(2)
N2 C3 1.389(3)
N2 C4 1.490(3)
N3 C8 1.358(3)
N3 C9 1.388(3)
N3 B1 1.579(3)
N4 C8 1.354(3)
N4 C10 1.384(3)
N4 C11 1.491(3)
N5 C15 1.362(3)
N5 C16 1.387(3)
N5 B1 1.584(3)
N6 C15 1.353(3)
N6 C17 1.391(3)
N6 C18 1.496(3)
B1 C22 1.613(3)
C2 C3 1.345(3)
C2 H2 0.9500
C3 H3 0.9500
C4 C6 1.519(3)
C4 C5 1.524(3)
C4 C7 1.525(3)
C5 H5A 0.9800
C5 H5B 0.9800
C5 H5C 0.9800
C6 H6A 0.9800
C6 H6B 0.9800
C6 H6C 0.9800
C7 H7A 0.9800
C7 H7B 0.9800
C7 H7C 0.9800
C9 C10 1.346(3)
C9 H9 0.9500
C10 H10 0.9500
C11 C14 1.526(3)
C11 C13 1.526(3)
C11 C12 1.527(4)
C12 H12A 0.9800
C12 H12B 0.9800
C12 H12C 0.9800
C13 H13A 0.9800
C13 H13B 0.9800
C13 H13C 0.9800
C14 H14A 0.9800
C14 H14B 0.9800
C14 H14C 0.9800
C16 C17 1.351(3)
C16 H16 0.9500
C17 H17 0.9500
C18 C20 1.510(3)
C18 C19 1.520(3)
C18 C21 1.523(3)
C19 H19A 0.9800
C19 H19B 0.9800
C19 H19C 0.9800
C20 H20A 0.9800
C20 H20B 0.9800
C20 H20C 0.9800
C21 H21A 0.9800
C21 H21B 0.9800
C21 H21C 0.9800
C22 C23 1.401(3)
C22 C27 1.405(3)
C23 C24 1.389(3)
C23 H23 0.9500
C24 C25 1.382(4)
C24 H24 0.9500
C25 C26 1.378(4)
C25 H25 0.9500
C26 C27 1.386(3)
C26 H26 0.9500
C27 H27 0.9500
C28 H28A 0.9800
C28 H28B 0.9800
C28 H28C 0.9800

loop_
_geom_hbond_atom_site_label_D
_geom_hbond_atom_site_label_H
_geom_hbond_atom_site_label_A
_geom_hbond_distance_DH
_geom_hbond_distance_HA
_geom_hbond_distance_DA
_geom_hbond_angle_DHA
C7 H7C O1 0.98 2.40 3.351(3) 163.6
C19 H19C O1 0.98 2.59 3.552(4) 166.4

loop_
_geom_torsion_atom_site_label_1
_geom_torsion_atom_site_label_2
_geom_torsion_atom_site_label_3
_geom_torsion_atom_site_label_4
_geom_torsion
C8 Fe1 O1 C28 -47.3(4)
C15 Fe1 O1 C28 80.9(4)
C1 Fe1 O1 C28 -164.9(4)
C1 N1 B1 N3 -53.5(2)
C2 N1 B1 N3 134.5(2)
C1 N1 B1 N5 61.3(2)
C2 N1 B1 N5 -110.7(2)
C1 N1 B1 C22 -173.43(18)
C2 N1 B1 C22 14.6(3)
C8 N3 B1 N1 57.6(2)
C9 N3 B1 N1 -121.8(2)
C8 N3 B1 N5 -54.3(2)
C9 N3 B1 N5 126.3(2)
C8 N3 B1 C22 -176.03(18)
C9 N3 B1 C22 4.5(3)
C15 N5 B1 N1 -61.6(2)
C16 N5 B1 N1 109.7(2)
C15 N5 B1 N3 52.4(2)
C16 N5 B1 N3 -136.3(2)
C15 N5 B1 C22 170.38(19)
C16 N5 B1 C22 -18.3(3)
C3 N2 C1 N1 1.0(2)
C4 N2 C1 N1 177.74(17)
C3 N2 C1 Fe1 -168.37(17)
C4 N2 C1 Fe1 8.4(3)
C2 N1 C1 N2 -1.7(2)
B1 N1 C1 N2 -175.13(17)
C2 N1 C1 Fe1 170.29(14)
B1 N1 C1 Fe1 -3.1(2)
C1 N1 C2 C3 1.9(2)
B1 N1 C2 C3 174.6(2)
N1 C2 C3 N2 -1.2(2)
C1 N2 C3 C2 0.2(2)
C4 N2 C3 C2 -176.53(19)
C1 N2 C4 C6 169.4(2)
C3 N2 C4 C6 -14.3(3)
C1 N2 C4 C5 -71.0(2)
C3 N2 C4 C5 105.3(2)
C1 N2 C4 C7 49.0(3)
C3 N2 C4 C7 -134.7(2)
C10 N4 C8 N3 0.5(2)
C11 N4 C8 N3 179.47(18)
C10 N4 C8 Fe1 -177.9(2)
C11 N4 C8 Fe1 1.1(4)
C9 N3 C8 N4 -0.3(2)
B1 N3 C8 N4 -179.78(17)
C9 N3 C8 Fe1 178.62(14)
B1 N3 C8 Fe1 -0.9(2)
C8 N3 C9 C10 -0.1(3)
B1 N3 C9 C10 179.42(19)
N3 C9 C10 N4 0.4(3)
C8 N4 C10 C9 -0.6(3)
C11 N4 C10 C9 -179.5(2)
C8 N4 C11 C14 -63.1(3)
C10 N4 C11 C14 115.6(2)
C8 N4 C11 C13 175.8(2)
C10 N4 C11 C13 -5.4(3)
C8 N4 C11 C12 57.0(3)
C10 N4 C11 C12 -124.2(2)
C17 N6 C15 N5 -1.8(2)
C18 N6 C15 N5 -178.97(19)
C17 N6 C15 Fe1 168.5(2)
C18 N6 C15 Fe1 -8.7(4)
C16 N5 C15 N6 2.7(2)
B1 N5 C15 N6 175.41(17)
C16 N5 C15 Fe1 -170.21(15)
B1 N5 C15 Fe1 2.5(2)
C15 N5 C16 C17 -2.6(3)
B1 N5 C16 C17 -174.86(19)
N5 C16 C17 N6 1.5(2)
C15 N6 C17 C16 0.2(3)
C18 N6 C17 C16 177.3(2)
C15 N6 C18 C20 178.9(3)
C17 N6 C18 C20 2.2(3)
C15 N6 C18 C19 58.8(3)
C17 N6 C18 C19 -117.9(2)
C15 N6 C18 C21 -60.6(3)
C17 N6 C18 C21 122.7(2)
N1 B1 C22 C23 29.1(3)
N3 B1 C22 C23 -91.1(2)
N5 B1 C22 C23 149.9(2)
N1 B1 C22 C27 -161.09(19)
N3 B1 C22 C27 78.7(2)
N5 B1 C22 C27 -40.2(3)
C27 C22 C23 C24 3.1(3)
B1 C22 C23 C24 173.3(2)
C22 C23 C24 C25 -1.1(4)
C23 C24 C25 C26 -1.4(4)
C24 C25 C26 C27 1.6(4)
C25 C26 C27 C22 0.6(4)
C23 C22 C27 C26 -2.9(3)
B1 C22 C27 C26 -173.6(2)
